data_4025930
loop_
_publ_author_name
'Ya-Ping Xue'
'Wei-Dong Z. Li'

_publ_section_title
;
 Formal Total Synthesis of (\+-)-Estrone via the Furano Diene Approach
;
_journal_name_full 'Journal of Organic Chemistry'
_journal_page_first 57
_journal_page_last 64
_journal_paper_doi 10.1021/jo1015486
_journal_volume 76
_journal_year 2011
_chemical_formula_sum 'C22 H30 Br N O3'
_chemical_formula_weight 436.38
_chemical_name_systematic
; 
 ? 
;
_space_group_IT_number 2
_symmetry_cell_setting triclinic
_symmetry_space_group_name_Hall '-P 1'
_symmetry_space_group_name_H-M 'P -1'
_atom_sites_solution_hydrogens geom
_atom_sites_solution_primary direct
_atom_sites_solution_secondary difmap
_audit_creation_method SHELXL-97
_cell_angle_alpha 83.627(7)
_cell_angle_beta 81.274(7)
_cell_angle_gamma 79.700(8)
_cell_formula_units_Z 2
_cell_length_a 6.4640(9)
_cell_length_b 12.2690(17)
_cell_length_c 13.6975(18)
_cell_measurement_reflns_used 1074
_cell_measurement_temperature 296(2)
_cell_measurement_theta_max 21.16
_cell_measurement_theta_min 2.36
_cell_volume 1052.5(3)
_computing_cell_refinement 'Bruker SAINT'
_computing_data_collection 'Bruker APEX2'
_computing_data_reduction 'Bruker SAINT'
_computing_molecular_graphics 'Bruker SHELXTL'
_computing_publication_material 'Bruker SHELXTL'
_computing_structure_refinement 'SHELXL-97 (Sheldrick, 2008)'
_computing_structure_solution 'SHELXS-97 (Sheldrick, 2008)'
_diffrn_ambient_temperature 296(2)
_diffrn_measured_fraction_theta_full 0.990
_diffrn_measured_fraction_theta_max 0.990
_diffrn_measurement_device_type 'Bruker APEX-II CCD'
_diffrn_measurement_method '\f and \w scans'
_diffrn_radiation_monochromator graphite
_diffrn_radiation_source 'fine-focus sealed tube'
_diffrn_radiation_type MoK\a
_diffrn_radiation_wavelength 0.71073
_diffrn_reflns_av_R_equivalents 0.0239
_diffrn_reflns_av_sigmaI/netI 0.0636
_diffrn_reflns_limit_h_max 6
_diffrn_reflns_limit_h_min -7
_diffrn_reflns_limit_k_max 15
_diffrn_reflns_limit_k_min -14
_diffrn_reflns_limit_l_max 16
_diffrn_reflns_limit_l_min -16
_diffrn_reflns_number 6003
_diffrn_reflns_theta_full 25.99
_diffrn_reflns_theta_max 25.99
_diffrn_reflns_theta_min 1.51
_exptl_absorpt_coefficient_mu 1.974
_exptl_absorpt_correction_T_max 0.7696
_exptl_absorpt_correction_T_min 0.5707
_exptl_absorpt_correction_type multi-scan
_exptl_absorpt_process_details SADABS
_exptl_crystal_colour colorless
_exptl_crystal_density_diffrn 1.377
_exptl_crystal_description block
_exptl_crystal_F_000 456
_exptl_crystal_size_max 0.32
_exptl_crystal_size_mid 0.31
_exptl_crystal_size_min 0.14
_refine_diff_density_max 0.685
_refine_diff_density_min -0.313
_refine_diff_density_rms 0.060
_refine_ls_extinction_method none
_refine_ls_goodness_of_fit_ref 1.011
_refine_ls_hydrogen_treatment mixed
_refine_ls_matrix_type full
_refine_ls_number_parameters 250
_refine_ls_number_reflns 4083
_refine_ls_number_restraints 0
_refine_ls_restrained_S_all 1.011
_refine_ls_R_factor_all 0.1251
_refine_ls_R_factor_gt 0.0573
_refine_ls_shift/su_max 0.000
_refine_ls_shift/su_mean 0.000
_refine_ls_structure_factor_coef Fsqd
_refine_ls_weighting_details 'calc w=1/[\s^2^(Fo^2^)+(0.0876P)^2^+0.0323P] where P=(Fo^2^+2Fc^2^)/3'
_refine_ls_weighting_scheme calc
_refine_ls_wR_factor_gt 0.1414
_refine_ls_wR_factor_ref 0.1747
_reflns_number_gt 2092
_reflns_number_total 4083
_reflns_threshold_expression >2sigma(I)
_cod_data_source_file jo1015486_si_003.cif
_cod_data_source_block p1
_cod_original_cell_volume 1052.5(2)
_cod_database_code 4025930

loop_
_symmetry_equiv_pos_as_xyz
'x, y, z'
'-x, -y, -z'

loop_
_atom_site_label
_atom_site_type_symbol
_atom_site_fract_x
_atom_site_fract_y
_atom_site_fract_z
_atom_site_U_iso_or_equiv
_atom_site_adp_type
_atom_site_occupancy
_atom_site_symmetry_multiplicity
_atom_site_calc_flag
_atom_site_refinement_flags
Br2 Br 0.26444(10) 0.32258(6) -0.49119(4) 0.1030(4) Uani 1 1 d .
C1 C 0.4118(8) 0.3423(4) -0.3863(4) 0.0667(13) Uani 1 1 d .
C2 C 0.5916(8) 0.3909(5) -0.4058(3) 0.0733(14) Uani 1 1 d .
H2 H 0.6450 0.4123 -0.4706 0.088 Uiso 1 1 calc R
C3 C 0.6907(7) 0.4072(4) -0.3283(3) 0.0638(13) Uani 1 1 d .
H3 H 0.8115 0.4405 -0.3412 0.077 Uiso 1 1 calc R
C4 C 0.6158(6) 0.3753(3) -0.2315(3) 0.0443(10) Uani 1 1 d .
C5 C 0.4379(7) 0.3241(4) -0.2139(3) 0.0575(12) Uani 1 1 d .
H5 H 0.3871 0.3001 -0.1493 0.069 Uiso 1 1 calc R
C6 C 0.3351(8) 0.3084(4) -0.2913(4) 0.0640(13) Uani 1 1 d .
H6 H 0.2143 0.2750 -0.2789 0.077 Uiso 1 1 calc R
C7 C 0.6819(7) 0.3680(4) -0.0585(3) 0.0511(11) Uani 1 1 d .
C8 C 0.7407(7) 0.4056(4) 0.0998(3) 0.0580(12) Uani 1 1 d .
H8A H 0.5935 0.3962 0.1175 0.070 Uiso 1 1 calc R
H8B H 0.7597 0.4714 0.1285 0.070 Uiso 1 1 calc R
C9 C 0.8830(6) 0.3046(3) 0.1421(3) 0.0452(10) Uani 1 1 d .
H9 H 0.8792 0.2386 0.1085 0.054 Uiso 1 1 calc R
C10 C 1.1080(7) 0.3239(4) 0.1388(3) 0.0567(12) Uani 1 1 d .
H10 H 1.1602 0.3584 0.0739 0.068 Uiso 1 1 calc R
C11 C 1.2508(7) 0.2164(4) 0.1646(4) 0.0700(14) Uani 1 1 d .
H11A H 1.3945 0.2305 0.1622 0.084 Uiso 1 1 calc R
H11B H 1.2521 0.1646 0.1158 0.084 Uiso 1 1 calc R
C12 C 1.1765(8) 0.1643(4) 0.2680(4) 0.0707(14) Uani 1 1 d .
H12A H 1.2218 0.2031 0.3169 0.085 Uiso 1 1 calc R
H12B H 1.2469 0.0876 0.2743 0.085 Uiso 1 1 calc R
C13 C 0.9358(7) 0.1666(4) 0.2924(3) 0.0538(11) Uani 1 1 d .
C14 C 0.8252(7) 0.2832(4) 0.2551(3) 0.0535(11) Uani 1 1 d .
H14 H 0.6710 0.2915 0.2737 0.064 Uiso 1 1 calc R
C15 C 0.9133(8) 0.3779(4) 0.2894(3) 0.0673(13) Uani 1 1 d .
H15A H 0.8052 0.4437 0.2943 0.081 Uiso 1 1 calc R
H15B H 0.9601 0.3565 0.3538 0.081 Uiso 1 1 calc R
C16 C 0.8785(9) 0.1487(5) 0.4072(4) 0.0804(16) Uani 1 1 d .
H16A H 1.0009 0.1099 0.4370 0.096 Uiso 1 1 calc R
H16B H 0.8320 0.2197 0.4352 0.096 Uiso 1 1 calc R
C17 C 0.7019(10) 0.0803(5) 0.4262(5) 0.101(2) Uani 1 1 d .
H17A H 0.5650 0.1269 0.4219 0.122 Uiso 1 1 calc R
H17B H 0.6994 0.0391 0.4909 0.122 Uiso 1 1 calc R
C18 C 0.7580(10) 0.0027(5) 0.3442(5) 0.0962(19) Uani 1 1 d .
H18A H 0.6349 -0.0273 0.3337 0.115 Uiso 1 1 calc R
H18B H 0.8690 -0.0584 0.3598 0.115 Uiso 1 1 calc R
C19 C 0.8346(8) 0.0751(4) 0.2533(4) 0.0646(13) Uani 1 1 d .
H19 H 0.7051 0.1152 0.2284 0.078 Uiso 1 1 calc R
C20 C 0.9520(11) 0.0082(5) 0.1699(5) 0.0963(19) Uani 1 1 d .
H20 H 1.0222 0.0594 0.1213 0.116 Uiso 1 1 calc R
C21 C 1.1194(12) -0.0872(6) 0.1963(8) 0.156(4) Uani 1 1 d .
H21A H 1.1415 -0.0855 0.2638 0.234 Uiso 1 1 calc R
H21B H 1.2494 -0.0813 0.1532 0.234 Uiso 1 1 calc R
H21C H 1.0744 -0.1559 0.1887 0.234 Uiso 1 1 calc R
C22 C 0.7909(13) -0.0361(6) 0.1170(5) 0.131(3) Uani 1 1 d .
H22A H 0.7018 -0.0763 0.1650 0.196 Uiso 1 1 calc R
H22B H 0.8667 -0.0847 0.0685 0.196 Uiso 1 1 calc R
H22C H 0.7048 0.0253 0.0849 0.196 Uiso 1 1 calc R
N1 N 0.7216(6) 0.4010(3) -0.1572(2) 0.0493(9) Uani 1 1 d .
O1 O 0.5671(6) 0.3031(3) -0.0214(2) 0.0729(10) Uani 1 1 d .
O2 O 0.7895(5) 0.4210(2) -0.0076(2) 0.0599(8) Uani 1 1 d .
O3 O 1.0894(5) 0.3996(2) 0.2162(2) 0.0630(9) Uani 1 1 d .
H1 H 0.822(7) 0.445(4) -0.174(3) 0.065(14) Uiso 1 1 d .

loop_
_atom_site_aniso_label
_atom_site_aniso_U_11
_atom_site_aniso_U_22
_atom_site_aniso_U_33
_atom_site_aniso_U_23
_atom_site_aniso_U_13
_atom_site_aniso_U_12
Br2 0.1185(6) 0.1287(6) 0.0806(5) -0.0286(4) -0.0485(4) -0.0288(4)
C1 0.078(4) 0.064(3) 0.064(3) -0.017(2) -0.025(3) -0.008(3)
C2 0.079(4) 0.104(4) 0.040(3) -0.010(2) -0.009(2) -0.020(3)
C3 0.060(3) 0.084(4) 0.051(3) -0.006(2) -0.005(2) -0.024(3)
C4 0.050(3) 0.042(2) 0.043(2) -0.0056(18) -0.010(2) -0.009(2)
C5 0.070(3) 0.054(3) 0.054(3) 0.000(2) -0.012(2) -0.023(2)
C6 0.078(3) 0.053(3) 0.070(3) -0.004(2) -0.025(3) -0.022(2)
C7 0.062(3) 0.045(3) 0.048(3) 0.002(2) -0.018(2) -0.010(2)
C8 0.074(3) 0.055(3) 0.046(2) -0.007(2) -0.019(2) -0.002(2)
C9 0.054(3) 0.040(2) 0.044(2) -0.0004(18) -0.013(2) -0.012(2)
C10 0.063(3) 0.056(3) 0.052(3) 0.003(2) -0.008(2) -0.018(2)
C11 0.053(3) 0.073(4) 0.084(4) 0.003(3) -0.018(3) -0.010(3)
C12 0.073(4) 0.060(3) 0.081(3) 0.017(3) -0.031(3) -0.014(3)
C13 0.056(3) 0.054(3) 0.054(3) 0.014(2) -0.017(2) -0.019(2)
C14 0.055(3) 0.060(3) 0.049(2) 0.001(2) -0.014(2) -0.016(2)
C15 0.087(4) 0.067(3) 0.053(3) -0.006(2) -0.020(3) -0.015(3)
C16 0.095(4) 0.088(4) 0.057(3) 0.018(3) -0.020(3) -0.021(3)
C17 0.106(5) 0.103(5) 0.086(4) 0.029(4) 0.003(4) -0.031(4)
C18 0.098(5) 0.092(4) 0.100(5) 0.008(4) 0.005(4) -0.044(4)
C19 0.071(3) 0.050(3) 0.073(3) 0.007(2) -0.015(3) -0.014(2)
C20 0.113(5) 0.069(4) 0.107(5) -0.021(3) 0.019(4) -0.036(4)
C21 0.109(6) 0.069(5) 0.272(11) -0.032(6) 0.021(6) 0.003(4)
C22 0.180(8) 0.112(6) 0.113(6) -0.025(4) -0.002(5) -0.064(5)
N1 0.059(2) 0.051(2) 0.043(2) 0.0007(16) -0.0102(17) -0.0230(19)
O1 0.098(3) 0.082(2) 0.0499(18) 0.0082(16) -0.0157(17) -0.048(2)
O2 0.088(2) 0.0517(18) 0.0503(17) 0.0060(13) -0.0325(16) -0.0260(16)
O3 0.080(2) 0.062(2) 0.0573(19) -0.0004(15) -0.0191(17) -0.0350(17)

loop_
_atom_type_symbol
_atom_type_description
_atom_type_scat_dispersion_real
_atom_type_scat_dispersion_imag
_atom_type_scat_source
C C 0.0033 0.0016 'International Tables Vol C Tables 4.2.6.8 and 6.1.1.4'
H H 0.0000 0.0000 'International Tables Vol C Tables 4.2.6.8 and 6.1.1.4'
Br Br -0.2901 2.4595 'International Tables Vol C Tables 4.2.6.8 and 6.1.1.4'
N N 0.0061 0.0033 'International Tables Vol C Tables 4.2.6.8 and 6.1.1.4'
O O 0.0106 0.0060 'International Tables Vol C Tables 4.2.6.8 and 6.1.1.4'

loop_
_geom_angle_atom_site_label_1
_geom_angle_atom_site_label_2
_geom_angle_atom_site_label_3
_geom_angle
C6 C1 C2 120.8(4)
C6 C1 Br2 118.8(4)
C2 C1 Br2 120.4(4)
C3 C2 C1 119.0(4)
C3 C2 H2 120.5
C1 C2 H2 120.5
C2 C3 C4 121.6(4)
C2 C3 H3 119.2
C4 C3 H3 119.2
C3 C4 C5 118.4(4)
C3 C4 N1 117.2(4)
C5 C4 N1 124.4(4)
C6 C5 C4 120.6(4)
C6 C5 H5 119.7
C4 C5 H5 119.7
C1 C6 C5 119.6(4)
C1 C6 H6 120.2
C5 C6 H6 120.2
O1 C7 O2 124.5(4)
O1 C7 N1 126.3(4)
O2 C7 N1 109.2(4)
O2 C8 C9 111.1(3)
O2 C8 H8A 109.4
C9 C8 H8A 109.4
O2 C8 H8B 109.4
C9 C8 H8B 109.4
H8A C8 H8B 108.0
C10 C9 C8 112.5(3)
C10 C9 C14 99.2(3)
C8 C9 C14 111.8(3)
C10 C9 H9 110.9
C8 C9 H9 110.9
C14 C9 H9 110.9
O3 C10 C11 110.1(4)
O3 C10 C9 102.9(3)
C11 C10 C9 110.5(4)
O3 C10 H10 111.0
C11 C10 H10 111.0
C9 C10 H10 111.0
C10 C11 C12 111.5(4)
C10 C11 H11A 109.3
C12 C11 H11A 109.3
C10 C11 H11B 109.3
C12 C11 H11B 109.3
H11A C11 H11B 108.0
C11 C12 C13 115.1(4)
C11 C12 H12A 108.5
C13 C12 H12A 108.5
C11 C12 H12B 108.5
C13 C12 H12B 108.5
H12A C12 H12B 107.5
C12 C13 C14 107.5(3)
C12 C13 C16 108.5(4)
C14 C13 C16 109.3(4)
C12 C13 C19 118.8(4)
C14 C13 C19 109.2(3)
C16 C13 C19 103.3(3)
C15 C14 C9 99.7(3)
C15 C14 C13 113.0(4)
C9 C14 C13 110.6(4)
C15 C14 H14 111.0
C9 C14 H14 111.0
C13 C14 H14 111.0
O3 C15 C14 106.7(4)
O3 C15 H15A 110.4
C14 C15 H15A 110.4
O3 C15 H15B 110.4
C14 C15 H15B 110.4
H15A C15 H15B 108.6
C17 C16 C13 106.7(4)
C17 C16 H16A 110.4
C13 C16 H16A 110.4
C17 C16 H16B 110.4
C13 C16 H16B 110.4
H16A C16 H16B 108.6
C16 C17 C18 103.1(5)
C16 C17 H17A 111.1
C18 C17 H17A 111.1
C16 C17 H17B 111.1
C18 C17 H17B 111.1
H17A C17 H17B 109.1
C17 C18 C19 104.4(5)
C17 C18 H18A 110.9
C19 C18 H18A 110.9
C17 C18 H18B 110.9
C19 C18 H18B 110.9
H18A C18 H18B 108.9
C20 C19 C18 112.8(5)
C20 C19 C13 121.0(4)
C18 C19 C13 106.3(4)
C20 C19 H19 105.1
C18 C19 H19 105.1
C13 C19 H19 105.1
C21 C20 C19 116.9(6)
C21 C20 C22 108.5(5)
C19 C20 C22 109.8(5)
C21 C20 H20 107.1
C19 C20 H20 107.1
C22 C20 H20 107.1
C20 C21 H21A 109.5
C20 C21 H21B 109.5
H21A C21 H21B 109.5
C20 C21 H21C 109.5
H21A C21 H21C 109.5
H21B C21 H21C 109.5
C20 C22 H22A 109.5
C20 C22 H22B 109.5
H22A C22 H22B 109.5
C20 C22 H22C 109.5
H22A C22 H22C 109.5
H22B C22 H22C 109.5
C7 N1 C4 125.5(4)
C7 N1 H1 116(3)
C4 N1 H1 119(3)
C7 O2 C8 115.3(3)
C15 O3 C10 107.7(3)

loop_
_geom_bond_atom_site_label_1
_geom_bond_atom_site_label_2
_geom_bond_distance
Br2 C1 1.899(5)
C1 C6 1.367(7)
C1 C2 1.377(7)
C2 C3 1.370(6)
C2 H2 0.9300
C3 C4 1.379(6)
C3 H3 0.9300
C4 C5 1.383(6)
C4 N1 1.401(5)
C5 C6 1.382(6)
C5 H5 0.9300
C6 H6 0.9300
C7 O1 1.204(5)
C7 O2 1.342(5)
C7 N1 1.368(5)
C8 O2 1.456(5)
C8 C9 1.520(6)
C8 H8A 0.9700
C8 H8B 0.9700
C9 C10 1.508(6)
C9 C14 1.541(6)
C9 H9 0.9800
C10 O3 1.463(5)
C10 C11 1.508(6)
C10 H10 0.9800
C11 C12 1.533(7)
C11 H11A 0.9700
C11 H11B 0.9700
C12 C13 1.537(6)
C12 H12A 0.9700
C12 H12B 0.9700
C13 C14 1.550(6)
C13 C16 1.560(6)
C13 C19 1.574(6)
C14 C15 1.527(6)
C14 H14 0.9800
C15 O3 1.439(6)
C15 H15A 0.9700
C15 H15B 0.9700
C16 C17 1.510(8)
C16 H16A 0.9700
C16 H16B 0.9700
C17 C18 1.513(9)
C17 H17A 0.9700
C17 H17B 0.9700
C18 C19 1.519(7)
C18 H18A 0.9700
C18 H18B 0.9700
C19 C20 1.508(7)
C19 H19 0.9800
C20 C21 1.498(10)
C20 C22 1.557(9)
C20 H20 0.9800
C21 H21A 0.9600
C21 H21B 0.9600
C21 H21C 0.9600
C22 H22A 0.9600
C22 H22B 0.9600
C22 H22C 0.9600
N1 H1 0.91(4)

loop_
_geom_torsion_atom_site_label_1
_geom_torsion_atom_site_label_2
_geom_torsion_atom_site_label_3
_geom_torsion_atom_site_label_4
_geom_torsion
C6 C1 C2 C3 -1.4(8)
Br2 C1 C2 C3 178.0(4)
C1 C2 C3 C4 0.5(8)
C2 C3 C4 C5 1.0(7)
C2 C3 C4 N1 -176.6(4)
C3 C4 C5 C6 -1.8(7)
N1 C4 C5 C6 175.7(4)
C2 C1 C6 C5 0.7(8)
Br2 C1 C6 C5 -178.7(3)
C4 C5 C6 C1 0.9(7)
O2 C8 C9 C10 72.5(4)
O2 C8 C9 C14 -176.8(3)
C8 C9 C10 O3 72.4(4)
C14 C9 C10 O3 -46.0(4)
C8 C9 C10 C11 -170.2(4)
C14 C9 C10 C11 71.5(4)
O3 C10 C11 C12 54.0(5)
C9 C10 C11 C12 -58.9(5)
C10 C11 C12 C13 43.0(6)
C11 C12 C13 C14 -43.2(5)
C11 C12 C13 C16 -161.3(4)
C11 C12 C13 C19 81.3(5)
C10 C9 C14 C15 45.3(4)
C8 C9 C14 C15 -73.6(4)
C10 C9 C14 C13 -74.0(4)
C8 C9 C14 C13 167.1(3)
C12 C13 C14 C15 -49.8(5)
C16 C13 C14 C15 67.8(5)
C19 C13 C14 C15 -179.9(4)
C12 C13 C14 C9 61.1(4)
C16 C13 C14 C9 178.6(3)
C19 C13 C14 C9 -69.1(4)
C9 C14 C15 O3 -29.4(4)
C13 C14 C15 O3 88.0(4)
C12 C13 C16 C17 -144.0(5)
C14 C13 C16 C17 99.0(5)
C19 C13 C16 C17 -17.1(5)
C13 C16 C17 C18 35.8(6)
C16 C17 C18 C19 -40.6(6)
C17 C18 C19 C20 164.8(5)
C17 C18 C19 C13 30.0(6)
C12 C13 C19 C20 -18.1(6)
C14 C13 C19 C20 105.6(5)
C16 C13 C19 C20 -138.2(5)
C12 C13 C19 C18 112.2(5)
C14 C13 C19 C18 -124.1(4)
C16 C13 C19 C18 -8.0(5)
C18 C19 C20 C21 -47.5(7)
C13 C19 C20 C21 79.9(6)
C18 C19 C20 C22 76.6(7)
C13 C19 C20 C22 -156.0(5)
O1 C7 N1 C4 8.2(7)
O2 C7 N1 C4 -170.9(4)
C3 C4 N1 C7 -174.1(4)
C5 C4 N1 C7 8.4(7)
O1 C7 O2 C8 -7.0(6)
N1 C7 O2 C8 172.1(3)
C9 C8 O2 C7 89.4(4)
C14 C15 O3 C10 1.1(5)
C11 C10 O3 C15 -89.2(4)
C9 C10 O3 C15 28.6(4)
